data_7223148
loop_
_publ_author_name
'Fan, Ting-Ting'
'Li, Jia-Jia'
'Qu, Xiang-Long'
'Han, Hong-Liang'
'Li, Xia'

_publ_section_title
;
 Metal(ii)--organic frameworks with 3,3&#x2032;-diphenyldicarboxylate and
 1,3-bis(4-pyridyl)propane: preparation, crystal structures and
 luminescence
;
_journal_issue 48
_journal_name_full CrystEngComm
_journal_page_first 9443
_journal_paper_doi 10.1039/C5CE01772F
_journal_volume 17
_journal_year 2015
_chemical_formula_sum 'C27 H22 Cd N2 O4'
_chemical_formula_weight 550.87
_chemical_name_systematic
; 
 ? 
;
_space_group_IT_number 70
_symmetry_cell_setting orthorhombic
_symmetry_space_group_name_Hall '-F 2uv 2vw'
_symmetry_space_group_name_H-M 'F d d d :2'
_atom_sites_solution_hydrogens geom
_atom_sites_solution_primary direct
_atom_sites_solution_secondary difmap
_audit_creation_method SHELXL-97
_audit_update_record
;
2015-10-07 deposited with the CCDC.
2015-11-05 downloaded from the CCDC.
;
_cell_angle_alpha 90.00
_cell_angle_beta 90.00
_cell_angle_gamma 90.00
_cell_formula_units_Z 32
_cell_length_a 10.5042(13)
_cell_length_b 43.810(4)
_cell_length_c 43.810(4)
_cell_measurement_temperature 296(2)
_cell_volume 20161(4)
_computing_structure_refinement 'SHELXL-97 (Sheldrick, 1997)'
_computing_structure_solution 'SHELXS-97 (Sheldrick, 1990)'
_diffrn_ambient_temperature 296(2)
_diffrn_measured_fraction_theta_full 0.998
_diffrn_measured_fraction_theta_max 0.998
_diffrn_radiation_monochromator graphite
_diffrn_radiation_source 'fine-focus sealed tube'
_diffrn_radiation_type MoK\a
_diffrn_radiation_wavelength 0.71073
_diffrn_reflns_av_R_equivalents 0.0953
_diffrn_reflns_av_sigmaI/netI 0.0344
_diffrn_reflns_limit_h_max 12
_diffrn_reflns_limit_h_min -11
_diffrn_reflns_limit_k_max 52
_diffrn_reflns_limit_k_min -52
_diffrn_reflns_limit_l_max 52
_diffrn_reflns_limit_l_min -52
_diffrn_reflns_number 64411
_diffrn_reflns_theta_full 25.10
_diffrn_reflns_theta_max 25.10
_diffrn_reflns_theta_min 2.94
_exptl_absorpt_coefficient_mu 0.901
_exptl_absorpt_correction_T_max 0.8404
_exptl_absorpt_correction_T_min 0.8265
_exptl_absorpt_correction_type multi-scan
_exptl_absorpt_process_details sadabs
_exptl_crystal_colour yellow
_exptl_crystal_density_diffrn 1.452
_exptl_crystal_density_method 'not measured'
_exptl_crystal_description block
_exptl_crystal_F_000 8896
_exptl_crystal_size_max 0.352
_exptl_crystal_size_mid 0.181
_exptl_crystal_size_min 0.060
_refine_diff_density_max 0.644
_refine_diff_density_min -0.402
_refine_diff_density_rms 0.076
_refine_ls_extinction_method none
_refine_ls_goodness_of_fit_ref 1.067
_refine_ls_hydrogen_treatment mixed
_refine_ls_matrix_type full
_refine_ls_number_parameters 381
_refine_ls_number_reflns 4500
_refine_ls_number_restraints 188
_refine_ls_restrained_S_all 1.123
_refine_ls_R_factor_all 0.0663
_refine_ls_R_factor_gt 0.0422
_refine_ls_shift/su_max 0.001
_refine_ls_shift/su_mean 0.000
_refine_ls_structure_factor_coef Fsqd
_refine_ls_weighting_details 'calc w=1/[\s^2^(Fo^2^)+(0.0496P)^2^+116.7069P] where P=(Fo^2^+2Fc^2^)/3'
_refine_ls_weighting_scheme calc
_refine_ls_wR_factor_gt 0.0941
_refine_ls_wR_factor_ref 0.1101
_reflns_number_gt 3402
_reflns_number_total 4500
_reflns_threshold_expression >2sigma(I)
_cod_data_source_file c5ce01772f2.cif
_cod_data_source_block ww
_cod_depositor_comments 'Adding full bibliography for 7223148--7223150.cif.'
_cod_original_sg_symbol_H-M Fddd
_cod_database_code 7223148

loop_
_symmetry_equiv_pos_as_xyz
'x, y, z'
'-x+3/4, -y+3/4, z'
'-x+3/4, y, -z+3/4'
'x, -y+3/4, -z+3/4'
'x, y+1/2, z+1/2'
'-x+3/4, -y+5/4, z+1/2'
'-x+3/4, y+1/2, -z+5/4'
'x, -y+5/4, -z+5/4'
'x+1/2, y, z+1/2'
'-x+5/4, -y+3/4, z+1/2'
'-x+5/4, y, -z+5/4'
'x+1/2, -y+3/4, -z+5/4'
'x+1/2, y+1/2, z'
'-x+5/4, -y+5/4, z'
'-x+5/4, y+1/2, -z+3/4'
'x+1/2, -y+5/4, -z+3/4'
'-x, -y, -z'
'x-3/4, y-3/4, -z'
'x-3/4, -y, z-3/4'
'-x, y-3/4, z-3/4'
'-x, -y+1/2, -z+1/2'
'x-3/4, y-1/4, -z+1/2'
'x-3/4, -y+1/2, z-1/4'
'-x, y-1/4, z-1/4'
'-x+1/2, -y, -z+1/2'
'x-1/4, y-3/4, -z+1/2'
'x-1/4, -y, z-1/4'
'-x+1/2, y-3/4, z-1/4'
'-x+1/2, -y+1/2, -z'
'x-1/4, y-1/4, -z'
'x-1/4, -y+1/2, z-3/4'
'-x+1/2, y-1/4, z-3/4'

loop_
_atom_site_label
_atom_site_type_symbol
_atom_site_fract_x
_atom_site_fract_y
_atom_site_fract_z
_atom_site_U_iso_or_equiv
_atom_site_adp_type
_atom_site_occupancy
_atom_site_symmetry_multiplicity
_atom_site_calc_flag
_atom_site_refinement_flags
_atom_site_disorder_assembly
_atom_site_disorder_group
Cd1 Cd 1.89802(3) -0.012505(8) -0.222917(8) 0.04671(14) Uani 1 1 d . . .
C1 C 2.0431(5) -0.04129(13) -0.18030(11) 0.0591(13) Uani 1 1 d . . .
N1 N 2.0192(4) -0.03624(10) -0.26143(9) 0.0591(11) Uani 1 1 d . . .
O1 O 2.0891(4) -0.01757(9) -0.19124(10) 0.0793(12) Uani 1 1 d . A .
N2 N 2.5252(4) -0.01081(11) -0.43457(10) 0.0715(13) Uani 1 1 d DU . .
O2 O 1.9400(3) -0.05253(9) -0.18938(8) 0.0688(10) Uani 1 1 d . A .
C2 C 2.1150(7) -0.0619(2) -0.1566(2) 0.046(3) Uani 0.555(11) 1 d PDU A 1
C2A C 2.1116(8) -0.0495(3) -0.1522(3) 0.052(4) Uani 0.445(11) 1 d PDU A 2
C3 C 2.2422(4) -0.05440(12) -0.15079(11) 0.0680(15) Uani 1 1 d DU . .
H3A H 2.2854 -0.0406 -0.1631 0.082 Uiso 0.659(7) 1 calc PR A 1
H3B H 2.2920 -0.0482 -0.1672 0.082 Uiso 0.341(7) 1 d PR A 2
O3 O 1.7232(3) -0.03462(8) -0.24373(9) 0.0744(11) Uani 1 1 d . . .
C4 C 2.3019(5) -0.06805(19) -0.12633(14) 0.111(3) Uani 1 1 d D . .
O4 O 1.5276(3) -0.03344(8) -0.26089(9) 0.0686(10) Uani 1 1 d . . .
C5 C 2.2396(10) -0.0921(3) -0.1110(3) 0.107(5) Uani 0.555(11) 1 d PDU A 1
H5A H 2.2853 -0.1044 -0.0976 0.128 Uiso 0.555(11) 1 calc PR A 1
C5A C 2.2246(10) -0.0715(4) -0.1005(2) 0.083(5) Uani 0.445(11) 1 d PDU A 2
H5AA H 2.2623 -0.0741 -0.0815 0.099 Uiso 0.445(11) 1 calc PR A 2
C6 C 2.1117(10) -0.0975(3) -0.1156(3) 0.110(5) Uani 0.555(11) 1 d PDU A 1
H6A H 2.0679 -0.1112 -0.1032 0.132 Uiso 0.555(11) 1 calc PR A 1
C6A C 2.0937(10) -0.0709(4) -0.1027(3) 0.090(5) Uani 0.445(11) 1 d PDU A 2
H6AA H 2.0441 -0.0779 -0.0866 0.108 Uiso 0.445(11) 1 calc PR A 2
C7 C 2.0498(8) -0.0824(3) -0.1388(2) 0.070(3) Uani 0.555(11) 1 d PDU A 1
H7A H 1.9639 -0.0860 -0.1424 0.083 Uiso 0.555(11) 1 calc PR A 1
C7A C 2.0367(9) -0.0601(4) -0.1287(3) 0.070(4) Uani 0.445(11) 1 d PDU A 2
H7AA H 1.9485 -0.0599 -0.1305 0.085 Uiso 0.445(11) 1 calc PR A 2
C8 C 1.6156(5) -0.04640(11) -0.24679(11) 0.0508(12) Uani 1 1 d . A .
C9 C 1.5915(4) -0.07789(10) -0.23403(10) 0.0469(11) Uani 1 1 d . . .
C10 C 1.6893(4) -0.09617(11) -0.22292(11) 0.0548(12) Uani 1 1 d . A .
H10A H 1.7719 -0.0885 -0.2222 0.066 Uiso 1 1 calc R . .
C11 C 1.6656(5) -0.12541(12) -0.21306(13) 0.0623(13) Uani 1 1 d . . .
H11A H 1.7318 -0.1375 -0.2057 0.075 Uiso 1 1 calc R A .
C12 C 1.5421(5) -0.13699(12) -0.21405(12) 0.0609(13) Uani 1 1 d . A .
H12A H 1.5267 -0.1569 -0.2078 0.073 Uiso 1 1 calc R . .
C13 C 1.4419(5) -0.11900(10) -0.22424(10) 0.0473(11) Uani 1 1 d . . .
C14 C 1.4676(4) -0.08958(10) -0.23439(10) 0.0473(11) Uani 1 1 d . A .
H14A H 1.4013 -0.0775 -0.2415 0.057 Uiso 1 1 calc R . .
C15 C 2.1222(6) -0.02253(17) -0.27144(16) 0.097(2) Uani 1 1 d . A .
H15A H 2.1339 -0.0021 -0.2664 0.116 Uiso 1 1 calc R . .
C16 C 2.2129(6) -0.03644(15) -0.28873(16) 0.092(2) Uani 1 1 d . . .
H16A H 2.2839 -0.0254 -0.2949 0.110 Uiso 1 1 calc R A .
C17 C 2.2014(5) -0.06620(13) -0.29706(12) 0.0638(14) Uani 1 1 d . A .
C18 C 2.0938(7) -0.08050(14) -0.28698(16) 0.090(2) Uani 1 1 d . . .
H18A H 2.0796 -0.1009 -0.2918 0.108 Uiso 1 1 calc R A .
C19 C 2.0067(6) -0.06489(14) -0.26973(15) 0.0826(19) Uani 1 1 d . A .
H19A H 1.9340 -0.0753 -0.2635 0.099 Uiso 1 1 calc R . .
C20 C 2.3025(6) -0.08353(15) -0.31458(14) 0.0854(19) Uani 1 1 d . . .
H20A H 2.2618 -0.1003 -0.3253 0.102 Uiso 1 1 calc R A .
H20B H 2.3617 -0.0923 -0.3000 0.102 Uiso 1 1 calc R . .
C21 C 2.3783(6) -0.06484(16) -0.33774(14) 0.0852(19) Uani 1 1 d . A .
H21A H 2.4183 -0.0479 -0.3272 0.102 Uiso 1 1 calc R . .
H21B H 2.4455 -0.0775 -0.3461 0.102 Uiso 1 1 calc R . .
C22 C 2.3010(7) -0.0528(2) -0.36315(16) 0.106(2) Uani 1 1 d . . .
H22A H 2.2409 -0.0380 -0.3551 0.128 Uiso 1 1 calc R A .
H22B H 2.2525 -0.0694 -0.3720 0.128 Uiso 1 1 calc R . .
C23 C 2.3805(6) -0.03749(16) -0.38837(14) 0.089(2) Uani 1 1 d DU A .
C24 C 2.4437(9) -0.05633(19) -0.41008(19) 0.091(3) Uani 0.659(7) 1 d PDU A 1
H24A H 2.4377 -0.0775 -0.4089 0.109 Uiso 0.659(7) 1 calc PR A 1
C24A C 2.5078(10) -0.0280(3) -0.3835(3) 0.076(5) Uani 0.341(7) 1 d PDU A 2
H24B H 2.5470 -0.0326 -0.3650 0.091 Uiso 0.341(7) 1 calc PR A 2
C25 C 2.5137(9) -0.04260(17) -0.43282(18) 0.085(3) Uani 0.659(7) 1 d PDU A 1
H25A H 2.5542 -0.0547 -0.4473 0.101 Uiso 0.659(7) 1 calc PR A 1
C25A C 2.5747(11) -0.0124(3) -0.4052(2) 0.070(5) Uani 0.341(7) 1 d PDU A 2
H25B H 2.6516 -0.0030 -0.4004 0.085 Uiso 0.341(7) 1 calc PR A 2
C26 C 2.4532(10) 0.0047(2) -0.4161(2) 0.092(3) Uani 0.659(7) 1 d PDU A 1
H26A H 2.4518 0.0258 -0.4182 0.110 Uiso 0.659(7) 1 calc PR A 1
C26A C 2.3957(9) -0.0091(4) -0.4342(3) 0.084(6) Uani 0.341(7) 1 d PDU A 2
H26B H 2.3542 0.0013 -0.4498 0.101 Uiso 0.341(7) 1 calc PR A 2
C27 C 2.3793(11) -0.0080(2) -0.3938(3) 0.101(4) Uani 0.659(7) 1 d PDU A 1
H27A H 2.3270 0.0045 -0.3821 0.121 Uiso 0.659(7) 1 calc PR A 1
C27A C 2.3254(11) -0.0222(4) -0.4115(3) 0.086(6) Uani 0.341(7) 1 d PDU A 2
H27B H 2.2371 -0.0205 -0.4120 0.103 Uiso 0.341(7) 1 calc PR A 2

loop_
_atom_site_aniso_label
_atom_site_aniso_U_11
_atom_site_aniso_U_22
_atom_site_aniso_U_33
_atom_site_aniso_U_23
_atom_site_aniso_U_13
_atom_site_aniso_U_12
Cd1 0.0379(2) 0.0526(2) 0.0496(2) 0.00362(15) 0.00027(15) -0.01213(15)
C1 0.044(3) 0.081(4) 0.052(3) 0.001(3) 0.000(2) -0.005(3)
N1 0.050(2) 0.069(3) 0.059(3) -0.004(2) 0.011(2) -0.021(2)
O1 0.061(2) 0.087(3) 0.090(3) 0.009(2) -0.018(2) -0.023(2)
N2 0.063(3) 0.092(3) 0.059(3) 0.007(2) 0.004(2) 0.001(3)
O2 0.045(2) 0.093(3) 0.069(2) 0.024(2) -0.0131(17) -0.0158(19)
C2 0.047(5) 0.050(6) 0.041(5) -0.018(4) -0.005(4) 0.000(4)
C2A 0.049(5) 0.060(8) 0.048(7) -0.006(6) -0.007(5) -0.002(5)
C3 0.047(3) 0.103(4) 0.054(3) -0.006(3) -0.010(2) -0.008(3)
O3 0.062(2) 0.075(2) 0.086(3) 0.006(2) -0.008(2) -0.045(2)
C4 0.049(4) 0.207(9) 0.077(4) 0.024(5) -0.021(3) -0.008(5)
O4 0.050(2) 0.061(2) 0.095(3) 0.022(2) 0.002(2) -0.0125(17)
C5 0.088(7) 0.140(9) 0.093(8) 0.030(7) -0.023(6) 0.012(7)
C5A 0.071(8) 0.113(9) 0.064(7) 0.010(7) -0.013(6) 0.012(7)
C6 0.095(8) 0.140(10) 0.095(8) 0.044(7) -0.005(6) -0.008(7)
C6A 0.071(8) 0.123(10) 0.077(8) 0.026(7) -0.004(6) -0.002(7)
C7 0.051(5) 0.097(7) 0.061(6) 0.016(6) -0.007(4) -0.005(5)
C7A 0.052(6) 0.093(8) 0.067(7) 0.012(6) -0.004(5) -0.002(6)
C8 0.051(3) 0.050(3) 0.052(3) -0.006(2) 0.009(2) -0.020(2)
C9 0.045(3) 0.048(3) 0.048(3) -0.004(2) 0.001(2) -0.018(2)
C10 0.037(2) 0.065(3) 0.063(3) 0.003(3) 0.000(2) -0.018(2)
C11 0.046(3) 0.062(3) 0.079(4) 0.008(3) -0.004(3) -0.009(2)
C12 0.058(3) 0.054(3) 0.071(3) 0.012(3) 0.001(3) -0.019(3)
C13 0.043(3) 0.050(3) 0.049(3) -0.002(2) 0.000(2) -0.022(2)
C14 0.042(3) 0.050(3) 0.050(3) -0.002(2) -0.003(2) -0.019(2)
C15 0.086(5) 0.096(5) 0.109(5) -0.039(4) 0.049(4) -0.042(4)
C16 0.068(4) 0.095(5) 0.112(5) -0.033(4) 0.039(4) -0.041(4)
C17 0.062(3) 0.077(4) 0.053(3) 0.002(3) 0.011(3) -0.005(3)
C18 0.106(5) 0.060(4) 0.105(5) -0.007(3) 0.049(4) -0.017(3)
C19 0.075(4) 0.075(4) 0.098(5) -0.001(3) 0.040(4) -0.027(3)
C20 0.090(4) 0.099(5) 0.067(4) 0.008(3) 0.026(3) 0.015(4)
C21 0.072(4) 0.117(5) 0.067(4) 0.001(4) 0.020(3) 0.007(4)
C22 0.069(4) 0.166(7) 0.084(5) 0.027(5) 0.022(4) -0.001(5)
C23 0.065(4) 0.127(5) 0.074(4) 0.014(4) 0.017(3) 0.009(4)
C24 0.112(7) 0.080(6) 0.082(6) 0.004(5) 0.029(5) -0.009(5)
C24A 0.063(8) 0.100(9) 0.064(8) 0.024(7) 0.000(7) -0.007(7)
C25 0.105(6) 0.084(6) 0.064(5) -0.003(4) 0.026(5) 0.002(5)
C25A 0.060(8) 0.084(9) 0.067(8) 0.006(7) -0.005(7) -0.008(7)
C26 0.105(7) 0.079(6) 0.091(6) -0.010(5) 0.029(6) 0.003(5)
C26A 0.077(9) 0.097(10) 0.078(9) 0.015(8) -0.002(8) -0.005(8)
C27 0.100(7) 0.102(7) 0.100(7) -0.022(6) 0.041(6) 0.010(6)
C27A 0.070(9) 0.102(10) 0.086(9) 0.002(8) 0.000(8) -0.001(8)

loop_
_atom_type_symbol
_atom_type_description
_atom_type_scat_dispersion_real
_atom_type_scat_dispersion_imag
_atom_type_scat_source
C C 0.0033 0.0016 'International Tables Vol C Tables 4.2.6.8 and 6.1.1.4'
H H 0.0000 0.0000 'International Tables Vol C Tables 4.2.6.8 and 6.1.1.4'
N N 0.0061 0.0033 'International Tables Vol C Tables 4.2.6.8 and 6.1.1.4'
O O 0.0106 0.0060 'International Tables Vol C Tables 4.2.6.8 and 6.1.1.4'
Cd Cd -0.8075 1.2024 'International Tables Vol C Tables 4.2.6.8 and 6.1.1.4'

loop_
_geom_angle_atom_site_label_1
_geom_angle_atom_site_label_2
_geom_angle_atom_site_label_3
_geom_angle
_geom_angle_site_symmetry_1
_geom_angle_site_symmetry_3
O3 Cd1 O4 122.10(14) . 25_854
O3 Cd1 O2 94.89(13) . .
O4 Cd1 O2 142.97(13) 25_854 .
O3 Cd1 N2 91.65(15) . 19_556
O4 Cd1 N2 91.54(16) 25_854 19_556
O2 Cd1 N2 88.86(16) . 19_556
O3 Cd1 N1 87.75(14) . .
O4 Cd1 N1 88.94(14) 25_854 .
O2 Cd1 N1 90.99(15) . .
N2 Cd1 N1 179.37(16) 19_556 .
O3 Cd1 O1 148.47(14) . .
O4 Cd1 O1 88.59(14) 25_854 .
O2 Cd1 O1 54.52(12) . .
N2 Cd1 O1 94.82(16) 19_556 .
N1 Cd1 O1 85.59(15) . .
O3 Cd1 C1 122.12(15) . .
O4 Cd1 C1 115.60(15) 25_854 .
O2 Cd1 C1 27.40(14) . .
N2 Cd1 C1 91.06(16) 19_556 .
N1 Cd1 C1 89.09(15) . .
O1 Cd1 C1 27.16(13) . .
O1 C1 O2 122.8(5) . .
O1 C1 C2A 109.7(6) . .
O2 C1 C2A 126.3(6) . .
O1 C1 C2 123.4(5) . .
O2 C1 C2 113.5(5) . .
C2A C1 C2 21.6(5) . .
O1 C1 Cd1 64.2(3) . .
O2 C1 Cd1 58.7(3) . .
C2A C1 Cd1 164.2(6) . .
C2 C1 Cd1 172.0(5) . .
C15 N1 C19 115.3(5) . .
C15 N1 Cd1 118.8(4) . .
C19 N1 Cd1 124.5(3) . .
C1 O1 Cd1 88.6(3) . .
C26 N2 C26A 51.8(9) . .
C26 N2 C25A 70.6(8) . .
C26A N2 C25A 111.3(8) . .
C26 N2 C25 115.8(6) . .
C26A N2 C25 88.2(9) . .
C25A N2 C25 86.1(7) . .
C26 N2 Cd1 122.5(5) . 27_655
C26A N2 Cd1 122.2(6) . 27_655
C25A N2 Cd1 118.6(5) . 27_655
C25 N2 Cd1 121.2(4) . 27_655
C1 O2 Cd1 93.9(3) . .
C7 C2 C3 121.9(8) . .
C7 C2 C1 120.8(7) . .
C3 C2 C1 116.3(7) . .
C7A C2A C3 118.7(9) . .
C7A C2A C1 115.4(7) . .
C3 C2A C1 123.9(8) . .
C4 C3 C2A 123.4(6) . .
C4 C3 C2 118.2(6) . .
C2A C3 C2 23.9(6) . .
C8 O3 Cd1 162.2(4) . .
C3 C4 C5A 114.3(6) . .
C3 C4 C5 119.0(6) . .
C5A C4 C5 42.8(7) . .
C3 C4 C4 120.8(6) . 3_954
C5A C4 C4 121.1(7) . 3_954
C5 C4 C4 115.2(6) . 3_954
C8 O4 Cd1 107.6(3) . 25_854
C6 C5 C4 120.7(8) . .
C6A C5A C4 121.4(9) . .
C7 C6 C5 119.0(9) . .
C7A C6A C5A 119.9(9) . .
C2 C7 C6 119.9(8) . .
C6A C7A C2A 119.2(9) . .
O4 C8 O3 122.4(4) . .
O4 C8 C9 118.3(4) . .
O3 C8 C9 119.3(5) . .
C10 C9 C14 118.7(4) . .
C10 C9 C8 122.1(4) . .
C14 C9 C8 119.1(4) . .
C11 C10 C9 120.8(4) . .
C10 C11 C12 119.9(5) . .
C13 C12 C11 120.6(5) . .
C12 C13 C14 118.8(4) . .
C12 C13 C13 120.7(5) . 2_745
C14 C13 C13 120.5(5) . 2_745
C13 C14 C9 121.1(5) . .
N1 C15 C16 123.9(6) . .
C17 C16 C15 121.1(5) . .
C16 C17 C18 115.3(5) . .
C16 C17 C20 123.7(5) . .
C18 C17 C20 121.0(5) . .
C17 C18 C19 120.1(6) . .
N1 C19 C18 124.3(5) . .
C17 C20 C21 115.7(5) . .
C22 C21 C20 113.9(6) . .
C21 C22 C23 113.5(6) . .
C27 C23 C27A 50.9(9) . .
C27 C23 C24A 75.5(8) . .
C27A C23 C24A 112.0(8) . .
C27 C23 C24 117.0(6) . .
C27A C23 C24 89.2(9) . .
C24A C23 C24 80.2(7) . .
C27 C23 C22 123.5(7) . .
C27A C23 C22 121.6(7) . .
C24A C23 C22 122.1(7) . .
C24 C23 C22 118.8(6) . .
C25 C24 C23 118.6(7) . .
C25A C24A C23 121.8(9) . .
C24 C25 N2 121.4(7) . .
C24A C25A N2 118.6(9) . .
N2 C26 C27 124.3(8) . .
N2 C26A C27A 121.8(10) . .
C23 C27 C26 121.6(7) . .
C23 C27A C26A 121.6(10) . .

loop_
_geom_bond_atom_site_label_1
_geom_bond_atom_site_label_2
_geom_bond_distance
_geom_bond_site_symmetry_2
Cd1 O3 2.267(3) .
Cd1 O4 2.273(3) 25_854
Cd1 O2 2.330(3) .
Cd1 N2 2.351(4) 19_556
Cd1 N1 2.356(4) .
Cd1 O1 2.450(4) .
Cd1 C1 2.720(5) .
C1 O1 1.242(6) .
C1 O2 1.255(6) .
C1 C2A 1.471(12) .
C1 C2 1.571(11) .
N1 C15 1.313(7) .
N1 C19 1.313(7) .
N2 C26 1.299(7) .
N2 C26A 1.363(9) .
N2 C25A 1.389(9) .
N2 C25 1.400(7) .
N2 Cd1 2.351(4) 27_655
C2 C7 1.371(8) .
C2 C3 1.399(8) .
C2A C7A 1.375(9) .
C2A C3 1.390(9) .
C3 C4 1.377(5) .
O3 C8 1.250(5) .
C4 C5A 1.400(9) .
C4 C5 1.412(9) .
C4 C4 1.541(11) 3_954
O4 C8 1.249(6) .
O4 Cd1 2.273(3) 25_854
C5 C6 1.380(9) .
C5A C6A 1.378(9) .
C6 C7 1.378(9) .
C6A C7A 1.373(9) .
C8 C9 1.510(6) .
C9 C10 1.391(7) .
C9 C14 1.399(6) .
C10 C11 1.375(7) .
C11 C12 1.393(7) .
C12 C13 1.389(7) .
C13 C14 1.390(6) .
C13 C13 1.500(9) 2_745
C15 C16 1.361(9) .
C16 C17 1.360(8) .
C17 C18 1.366(8) .
C17 C20 1.514(8) .
C18 C19 1.370(8) .
C20 C21 1.528(8) .
C21 C22 1.476(9) .
C22 C23 1.538(8) .
C23 C27 1.313(8) .
C23 C27A 1.347(9) .
C23 C24A 1.416(9) .
C23 C24 1.423(8) .
C24 C25 1.377(8) .
C24A C25A 1.367(9) .
C26 C27 1.368(8) .
C26A C27A 1.364(9) .
